data_4001862
loop_
_publ_author_name
'Noro, Shin-ichiro'
'Tanaka, Daisuke'
'Sakamoto, Hirotoshi'
'Shimomura, Satoru'
'Kitagawa, Susumu'
'Takeda, Sadamu'
'Uemura, Kazuhiro'
'Kita, Hidetoshi'
'Akutagawa, Tomoyuki'
'Nakamura, Takayoshi'

_publ_section_title
;
 Selective Gas Adsorption in One-Dimensional, Flexible Cu^II^ Coordination
 Polymers with Polar Units
;
_journal_coden_ASTM CMATEX
_journal_issue 14
_journal_name_full 'Chemistry of Materials'
_journal_page_first 3346
_journal_page_last 3355
_journal_paper_doi 10.1021/cm9012969
_journal_volume 21
_journal_year 2009
_chemical_formula_moiety 'C24 H28 Cu F12 N4 P2'
_chemical_formula_sum 'C24 H28 Cu F12 N4 P2'
_chemical_formula_weight 725.98
_space_group_IT_number 2
_symmetry_cell_setting triclinic
_symmetry_Int_Tables_number 2
_symmetry_space_group_name_Hall '-P 1'
_symmetry_space_group_name_H-M 'P -1'
_cell_angle_alpha 81.0128(14)
_cell_angle_beta 82.301(2)
_cell_angle_gamma 75.0575(16)
_cell_formula_units_Z 4
_cell_length_a 10.9807(6)
_cell_length_b 16.9871(7)
_cell_length_c 17.3239(7)
_cell_measurement_reflns_used 17528
_cell_measurement_temperature 173.1
_cell_measurement_theta_max 27.5
_cell_measurement_theta_min 3.2
_cell_volume 3068.9(2)
_computing_cell_refinement PROCESS-AUTO
_computing_data_collection PROCESS-AUTO
_computing_data_reduction CrystalStructure
_computing_publication_material 'CrystalStructure 3.8'
_computing_structure_refinement CRYSTALS
_computing_structure_solution SIR2004
_diffrn_detector_area_resol_mean 10.00
_diffrn_measured_fraction_theta_full 0.984
_diffrn_measured_fraction_theta_max 0.984
_diffrn_measurement_device_type 'Rigaku RAXIS-RAPID'
_diffrn_measurement_method \w
_diffrn_radiation_type 'Mo K\a'
_diffrn_radiation_wavelength 0.71075
_diffrn_reflns_av_R_equivalents 0.043
_diffrn_reflns_limit_h_max 14
_diffrn_reflns_limit_h_min -14
_diffrn_reflns_limit_k_max 21
_diffrn_reflns_limit_k_min -22
_diffrn_reflns_limit_l_max 21
_diffrn_reflns_limit_l_min -22
_diffrn_reflns_number 30284
_diffrn_reflns_theta_full 27.48
_diffrn_reflns_theta_max 27.48
_exptl_absorpt_coefficient_mu 0.911
_exptl_absorpt_correction_type none
_exptl_crystal_colour purple
_exptl_crystal_density_diffrn 1.571
_exptl_crystal_density_method 'not measured'
_exptl_crystal_description prism
_exptl_crystal_F_000 1468.00
_exptl_crystal_size_max 0.30
_exptl_crystal_size_mid 0.25
_exptl_crystal_size_min 0.25
_refine_diff_density_max 0.57
_refine_diff_density_min -0.38
_refine_ls_extinction_method none
_refine_ls_goodness_of_fit_ref 1.064
_refine_ls_hydrogen_treatment refall
_refine_ls_number_parameters 831
_refine_ls_number_reflns 7620
_refine_ls_R_factor_gt 0.0353
_refine_ls_shift/su_max 0.0000
_refine_ls_structure_factor_coef Fsqd
_refine_ls_weighting_details
;
    Chebychev polynomial with 3 parameters (Carruthers & Watkin, 1979)
    4105.8700    5746.8800    1881.3700
;
_refine_ls_weighting_scheme calc
_refine_ls_wR_factor_ref 0.0591
_reflns_number_gt 7565
_reflns_number_total 13833
_reflns_threshold_expression F^2^>2.0\s(F^2^)
_cod_duplicate_entry 4001042
_cod_data_source_file cm9012969sup1.cif
_cod_data_source_block '_080526test'
_cod_depositor_comments
;
 Updated bibliographic information.

 Antanas Vaitkus,
 2019-09-24

 Marked entry as a duplicate of entry 4001042.

 Antanas Vaitkus,
 2019-09-24
;
_cod_original_formula_sum 'C48 H56 Cu2 F24 N8 P4 '
_cod_database_code 4001862

loop_
_symmetry_equiv_pos_site_id
_symmetry_equiv_pos_as_xyz
1 +X,+Y,+Z
2 -X,-Y,-Z

loop_
_atom_site_label
_atom_site_type_symbol
_atom_site_fract_x
_atom_site_fract_y
_atom_site_fract_z
_atom_site_U_iso_or_equiv
_atom_site_adp_type
_atom_site_occupancy
_atom_site_symmetry_multiplicity
_atom_site_calc_flag
_atom_site_refinement_flags
Cu(1) Cu 0.78207(4) 0.48313(2) 0.23737(2) 0.02628(9) Uani 1.00 1 d .
Cu(2) Cu 0.73145(4) 0.99323(2) 0.26589(2) 0.02558(9) Uani 1.00 1 d .
P(1) P 0.81643(8) 0.38356(5) 0.47426(5) 0.0322(2) Uani 1.00 1 d .
P(2) P 0.72992(10) 0.59872(6) 0.01164(5) 0.0395(2) Uani 1.00 1 d .
P(3) P 0.37584(8) 1.10353(5) 0.35847(5) 0.0308(2) Uani 1.00 1 d .
P(4) P 1.10892(9) 0.89459(5) 0.17234(5) 0.0373(2) Uani 1.00 1 d .
F(1) F 0.80657(17) 0.42649(11) 0.38346(10) 0.0372(5) Uani 1.00 1 d .
F(2) F 0.8260(2) 0.34089(13) 0.56297(11) 0.0478(6) Uani 1.00 1 d .
F(3) F 0.7425(2) 0.32054(15) 0.45915(14) 0.0726(8) Uani 1.00 1 d .
F(4) F 0.8901(2) 0.44779(15) 0.48854(14) 0.0735(8) Uani 1.00 1 d .
F(5) F 0.9464(2) 0.32442(15) 0.44809(13) 0.0677(7) Uani 1.00 1 d .
F(6) F 0.6881(2) 0.44452(16) 0.49916(14) 0.0800(8) Uani 1.00 1 d .
F(7) F 0.76226(18) 0.54578(11) 0.09595(10) 0.0378(5) Uani 1.00 1 d .
F(8) F 0.6958(3) 0.65092(19) -0.06928(15) 0.1031(11) Uani 1.00 1 d .
F(9) F 0.6770(3) 0.52610(17) -0.00764(14) 0.0859(10) Uani 1.00 1 d .
F(10) F 0.7834(2) 0.66899(12) 0.03438(13) 0.0578(7) Uani 1.00 1 d .
F(11) F 0.5947(2) 0.63890(16) 0.05289(17) 0.0798(8) Uani 1.00 1 d .
F(12) F 0.8653(2) 0.55702(16) -0.02430(16) 0.0845(9) Uani 1.00 1 d .
F(13) F 0.51520(17) 1.05507(11) 0.32338(11) 0.0375(5) Uani 1.00 1 d .
F(14) F 0.2404(2) 1.15186(16) 0.39147(14) 0.0661(7) Uani 1.00 1 d .
F(15) F 0.4044(2) 1.05639(13) 0.44283(11) 0.0494(6) Uani 1.00 1 d .
F(16) F 0.3526(2) 1.14872(14) 0.27217(12) 0.0577(6) Uani 1.00 1 d .
F(17) F 0.3202(2) 1.03150(15) 0.34047(14) 0.0659(8) Uani 1.00 1 d .
F(18) F 0.4362(2) 1.17378(12) 0.37472(12) 0.0492(6) Uani 1.00 1 d .
F(19) F 0.96525(18) 0.93913(11) 0.20486(11) 0.0411(5) Uani 1.00 1 d .
F(20) F 1.2484(2) 0.84994(14) 0.14115(15) 0.0631(7) Uani 1.00 1 d .
F(21) F 1.1184(2) 0.83383(14) 0.25143(13) 0.0617(6) Uani 1.00 1 d .
F(22) F 1.0965(2) 0.95733(15) 0.09466(14) 0.0802(8) Uani 1.00 1 d .
F(23) F 1.0543(2) 0.83421(15) 0.13389(15) 0.0665(8) Uani 1.00 1 d .
F(24) F 1.1616(2) 0.95516(16) 0.21237(18) 0.0805(9) Uani 1.00 1 d .
N(1) N 0.6312(2) 0.43630(15) 0.23778(15) 0.0277(6) Uani 1.00 1 d .
N(2) N 0.8980(2) 0.37958(15) 0.20243(15) 0.0281(6) Uani 1.00 1 d .
N(3) N 0.9310(2) 0.53104(15) 0.23594(14) 0.0285(6) Uani 1.00 1 d .
N(4) N 0.6636(2) 0.58430(15) 0.27603(14) 0.0288(7) Uani 1.00 1 d .
N(5) N 0.7367(2) 0.88880(15) 0.33955(14) 0.0273(6) Uani 1.00 1 d .
N(6) N 0.6583(2) 0.94733(15) 0.18654(14) 0.0281(6) Uani 1.00 1 d .
N(7) N 0.7317(2) 1.09410(15) 0.18703(14) 0.0280(6) Uani 1.00 1 d .
N(8) N 0.7995(2) 1.03991(15) 0.34607(14) 0.0264(6) Uani 1.00 1 d .
C(1) C 0.6068(3) 0.3781(2) 0.29510(19) 0.0346(9) Uani 1.00 1 d .
C(2) C 0.4955(3) 0.3528(2) 0.30448(19) 0.0358(9) Uani 1.00 1 d .
C(3) C 0.4053(2) 0.38566(19) 0.25219(19) 0.0308(8) Uani 1.00 1 d .
C(4) C 0.4338(3) 0.44267(19) 0.19041(19) 0.0315(8) Uani 1.00 1 d .
C(5) C 0.5450(3) 0.46730(19) 0.18606(18) 0.0304(8) Uani 1.00 1 d .
C(6) C 0.2825(3) 0.3600(2) 0.2604(2) 0.0461(11) Uani 1.00 1 d .
C(7) C 0.9743(3) 0.3266(2) 0.2515(2) 0.0372(9) Uani 1.00 1 d .
C(8) C 1.0544(3) 0.2556(2) 0.2300(2) 0.0399(9) Uani 1.00 1 d .
C(9) C 1.0603(3) 0.23598(19) 0.1549(2) 0.0345(9) Uani 1.00 1 d .
C(10) C 0.9826(3) 0.2911(2) 0.1044(2) 0.0388(9) Uani 1.00 1 d .
C(11) C 0.9034(3) 0.36104(19) 0.12959(19) 0.0348(9) Uani 1.00 1 d .
C(12) C 1.1487(3) 0.1590(2) 0.1284(2) 0.0576(12) Uani 1.00 1 d .
C(13) C 0.9621(3) 0.5500(2) 0.30210(19) 0.0385(9) Uani 1.00 1 d .
C(14) C 1.0639(3) 0.5820(2) 0.3035(2) 0.0422(10) Uani 1.00 1 d .
C(15) C 1.1394(3) 0.59767(19) 0.2349(2) 0.0330(8) Uani 1.00 1 d .
C(16) C 1.1080(3) 0.5767(2) 0.16708(19) 0.0344(8) Uani 1.00 1 d .
C(17) C 1.0061(2) 0.54328(19) 0.16971(18) 0.0304(8) Uani 1.00 1 d .
C(18) C 1.2502(3) 0.6345(2) 0.2341(2) 0.0497(11) Uani 1.00 1 d .
C(19) C 0.5865(3) 0.5788(2) 0.34224(19) 0.0336(8) Uani 1.00 1 d .
C(20) C 0.4948(3) 0.6446(2) 0.36677(19) 0.0353(9) Uani 1.00 1 d .
C(21) C 0.4768(3) 0.72065(19) 0.32123(19) 0.0328(8) Uani 1.00 1 d .
C(22) C 0.5580(3) 0.7259(2) 0.2538(2) 0.0449(10) Uani 1.00 1 d .
C(23) C 0.6495(3) 0.6581(2) 0.23279(19) 0.0400(9) Uani 1.00 1 d .
C(24) C 0.3723(3) 0.7926(2) 0.3442(2) 0.0487(11) Uani 1.00 1 d .
C(25) C 0.6336(3) 0.87155(19) 0.3818(2) 0.0342(8) Uani 1.00 1 d .
C(26) C 0.6370(3) 0.80110(19) 0.43413(19) 0.0349(9) Uani 1.00 1 d .
C(27) C 0.7508(3) 0.74346(19) 0.44355(18) 0.0323(8) Uani 1.00 1 d .
C(28) C 0.8567(3) 0.7617(2) 0.4006(2) 0.0404(9) Uani 1.00 1 d .
C(29) C 0.8473(3) 0.8337(2) 0.3497(2) 0.0374(9) Uani 1.00 1 d .
C(30) C 0.7579(4) 0.6659(2) 0.4999(2) 0.0515(11) Uani 1.00 1 d .
C(31) C 0.5383(3) 0.9764(2) 0.1708(2) 0.0376(9) Uani 1.00 1 d .
C(32) C 0.4862(3) 0.9474(2) 0.11571(19) 0.0375(9) Uani 1.00 1 d .
C(33) C 0.5606(3) 0.88625(19) 0.07351(18) 0.0327(8) Uani 1.00 1 d .
C(34) C 0.6852(3) 0.8562(2) 0.09027(19) 0.0372(9) Uani 1.00 1 d .
C(35) C 0.7302(3) 0.88736(19) 0.14650(19) 0.0335(8) Uani 1.00 1 d .
C(36) C 0.5069(3) 0.8528(2) 0.0136(2) 0.0479(11) Uani 1.00 1 d .
C(37) C 0.6567(3) 1.16707(19) 0.1995(2) 0.0392(9) Uani 1.00 1 d .
C(38) C 0.6443(3) 1.2350(2) 0.1431(2) 0.0436(10) Uani 1.00 1 d .
C(39) C 0.7118(3) 1.22940(19) 0.07033(19) 0.0315(8) Uani 1.00 1 d .
C(40) C 0.7923(3) 1.1542(2) 0.05825(19) 0.0346(8) Uani 1.00 1 d .
C(41) C 0.7991(3) 1.0887(2) 0.11647(18) 0.0325(8) Uani 1.00 1 d .
C(42) C 0.6977(3) 1.3010(2) 0.0069(2) 0.0455(10) Uani 1.00 1 d .
C(43) C 0.7427(3) 1.04158(19) 0.41962(18) 0.0310(8) Uani 1.00 1 d .
C(44) C 0.7896(3) 1.06868(19) 0.47755(18) 0.0336(8) Uani 1.00 1 d .
C(45) C 0.8998(3) 1.09592(18) 0.46161(19) 0.0319(8) Uani 1.00 1 d .
C(46) C 0.9575(3) 1.0939(2) 0.3855(2) 0.0388(9) Uani 1.00 1 d .
C(47) C 0.9062(3) 1.0662(2) 0.33011(19) 0.0342(9) Uani 1.00 1 d .
C(48) C 0.9543(3) 1.1253(2) 0.5235(2) 0.0427(10) Uani 1.00 1 d .
H(1) H 0.6688 0.3534 0.3306 0.042 Uiso 1.00 1 c R
H(2) H 0.4805 0.3127 0.3471 0.044 Uiso 1.00 1 c R
H(3) H 0.3769 0.4646 0.1513 0.038 Uiso 1.00 1 c R
H(4) H 0.5616 0.5080 0.1446 0.036 Uiso 1.00 1 c R
H(5) H 0.2930 0.3147 0.2321 0.056 Uiso 1.00 1 c R
H(6) H 0.2183 0.4045 0.2399 0.056 Uiso 1.00 1 c R
H(7) H 0.2588 0.3445 0.3143 0.056 Uiso 1.00 1 c R
H(8) H 0.9730 0.3390 0.3033 0.045 Uiso 1.00 1 c R
H(9) H 1.1063 0.2193 0.2667 0.046 Uiso 1.00 1 c R
H(10) H 0.9843 0.2806 0.0519 0.047 Uiso 1.00 1 c R
H(11) H 0.8502 0.3979 0.0939 0.042 Uiso 1.00 1 c R
H(12) H 1.2277 0.1701 0.1070 0.066 Uiso 1.00 1 c R
H(13) H 1.1124 0.1412 0.0895 0.066 Uiso 1.00 1 c R
H(14) H 1.1613 0.1173 0.1720 0.066 Uiso 1.00 1 c R
H(15) H 0.9106 0.5412 0.3497 0.049 Uiso 1.00 1 c R
H(16) H 1.0831 0.5935 0.3518 0.054 Uiso 1.00 1 c R
H(17) H 1.1577 0.5853 0.1187 0.041 Uiso 1.00 1 c R
H(18) H 0.9878 0.5281 0.1228 0.037 Uiso 1.00 1 c R
H(19) H 1.2233 0.6927 0.2251 0.063 Uiso 1.00 1 c R
H(20) H 1.3131 0.6155 0.1934 0.063 Uiso 1.00 1 c R
H(21) H 1.2846 0.6184 0.2832 0.063 Uiso 1.00 1 c R
H(22) H 0.5952 0.5269 0.3736 0.040 Uiso 1.00 1 c R
H(23) H 0.4440 0.6382 0.4151 0.041 Uiso 1.00 1 c R
H(24) H 0.5503 0.7770 0.2211 0.052 Uiso 1.00 1 c R
H(25) H 0.7047 0.6639 0.1863 0.048 Uiso 1.00 1 c R
H(26) H 0.2978 0.7930 0.3216 0.058 Uiso 1.00 1 c R
H(27) H 0.3970 0.8424 0.3258 0.058 Uiso 1.00 1 c R
H(28) H 0.3559 0.7874 0.3997 0.058 Uiso 1.00 1 c R
H(29) H 0.5543 0.9097 0.3754 0.041 Uiso 1.00 1 c R
H(30) H 0.5615 0.7921 0.4639 0.042 Uiso 1.00 1 c R
H(31) H 0.9370 0.7246 0.4065 0.046 Uiso 1.00 1 c R
H(32) H 0.9221 0.8445 0.3204 0.044 Uiso 1.00 1 c R
H(33) H 0.7736 0.6753 0.5499 0.061 Uiso 1.00 1 c R
H(34) H 0.8246 0.6233 0.4811 0.061 Uiso 1.00 1 c R
H(35) H 0.6799 0.6503 0.5044 0.061 Uiso 1.00 1 c R
H(36) H 0.4865 1.0190 0.1986 0.045 Uiso 1.00 1 c R
H(37) H 0.3997 0.9690 0.1070 0.046 Uiso 1.00 1 c R
H(38) H 0.7394 0.8138 0.0632 0.046 Uiso 1.00 1 c R
H(39) H 0.8158 0.8658 0.1573 0.040 Uiso 1.00 1 c R
H(40) H 0.4748 0.8073 0.0383 0.062 Uiso 1.00 1 c R
H(41) H 0.5721 0.8355 -0.0265 0.062 Uiso 1.00 1 c R
H(42) H 0.4405 0.8942 -0.0088 0.062 Uiso 1.00 1 c R
H(43) H 0.6098 1.1726 0.2494 0.046 Uiso 1.00 1 c R
H(44) H 0.5889 1.2858 0.1542 0.050 Uiso 1.00 1 c R
H(45) H 0.8428 1.1479 0.0096 0.040 Uiso 1.00 1 c R
H(46) H 0.8536 1.0372 0.1065 0.038 Uiso 1.00 1 c R
H(47) H 0.6325 1.3001 -0.0237 0.054 Uiso 1.00 1 c R
H(48) H 0.7753 1.2973 -0.0258 0.054 Uiso 1.00 1 c R
H(49) H 0.6765 1.3507 0.0296 0.054 Uiso 1.00 1 c R
H(50) H 0.6670 1.0230 0.4321 0.038 Uiso 1.00 1 c R
H(51) H 0.7460 1.0691 0.5288 0.041 Uiso 1.00 1 c R
H(52) H 1.0338 1.1114 0.3718 0.049 Uiso 1.00 1 c R
H(53) H 0.9476 1.0660 0.2783 0.042 Uiso 1.00 1 c R
H(54) H 0.9204 1.1827 0.5236 0.054 Uiso 1.00 1 c R
H(55) H 1.0438 1.1144 0.5127 0.054 Uiso 1.00 1 c R
H(56) H 0.9333 1.0973 0.5734 0.054 Uiso 1.00 1 c R

loop_
_atom_site_aniso_label
_atom_site_aniso_U_11
_atom_site_aniso_U_22
_atom_site_aniso_U_33
_atom_site_aniso_U_12
_atom_site_aniso_U_13
_atom_site_aniso_U_23
Cu(1) 0.0248(2) 0.02771(19) 0.0284(2) -0.00918(16) -0.00081(16) -0.00643(16)
Cu(2) 0.0301(2) 0.02553(19) 0.02270(19) -0.00947(16) -0.00390(16) -0.00202(15)
P(1) 0.0356(4) 0.0353(4) 0.0256(4) -0.0099(3) -0.0060(3) 0.0011(3)
P(2) 0.0543(6) 0.0396(4) 0.0269(4) -0.0167(4) -0.0067(4) 0.0005(3)
P(3) 0.0254(4) 0.0335(4) 0.0325(4) -0.0064(3) -0.0013(3) -0.0034(3)
P(4) 0.0335(4) 0.0367(4) 0.0384(5) -0.0052(3) 0.0042(4) -0.0069(4)
F(1) 0.0392(10) 0.0426(10) 0.0268(9) -0.0088(8) -0.0064(8) 0.0058(8)
F(2) 0.0617(13) 0.0555(12) 0.0270(10) -0.0188(10) -0.0107(9) 0.0057(9)
F(3) 0.113(2) 0.0749(16) 0.0527(14) -0.0626(15) -0.0435(14) 0.0215(12)
F(4) 0.117(2) 0.0743(16) 0.0514(14) -0.0602(16) -0.0239(14) 0.0019(12)
F(5) 0.0568(15) 0.0759(16) 0.0447(13) 0.0205(12) -0.0026(11) 0.0065(11)
F(6) 0.0689(17) 0.0789(17) 0.0556(15) 0.0190(13) 0.0200(12) 0.0171(13)
F(7) 0.0405(11) 0.0380(10) 0.0333(10) -0.0086(8) -0.0077(8) 0.0019(8)
F(8) 0.182(3) 0.096(2) 0.0453(15) -0.064(2) -0.0471(18) 0.0318(14)
F(9) 0.143(2) 0.0895(19) 0.0559(15) -0.0741(19) -0.0383(16) 0.0009(13)
F(10) 0.0819(16) 0.0407(11) 0.0569(14) -0.0300(11) 0.0046(12) -0.0085(10)
F(11) 0.0391(13) 0.0800(17) 0.099(2) 0.0079(12) -0.0102(13) 0.0171(15)
F(12) 0.100(2) 0.0682(16) 0.0764(18) -0.0222(15) 0.0522(16) -0.0310(14)
F(13) 0.0295(10) 0.0406(10) 0.0366(10) -0.0006(8) -0.0003(8) -0.0035(8)
F(14) 0.0302(11) 0.0897(18) 0.0706(16) 0.0039(11) 0.0064(10) -0.0276(13)
F(15) 0.0609(14) 0.0524(12) 0.0323(10) -0.0187(10) 0.0024(9) 0.0050(9)
F(16) 0.0567(14) 0.0612(14) 0.0419(12) 0.0092(11) -0.0162(10) 0.0037(10)
F(17) 0.0654(15) 0.0794(16) 0.0714(16) -0.0461(13) 0.0044(12) -0.0272(13)
F(18) 0.0609(14) 0.0366(10) 0.0549(13) -0.0209(10) 0.0003(10) -0.0099(9)
F(19) 0.0354(10) 0.0427(11) 0.0374(10) 0.0034(8) -0.0020(8) -0.0051(8)
F(20) 0.0379(12) 0.0639(14) 0.0793(16) -0.0062(10) 0.0195(11) -0.0162(12)
F(21) 0.0428(13) 0.0680(15) 0.0534(13) 0.0085(11) 0.0011(10) 0.0132(11)
F(22) 0.0898(19) 0.0674(16) 0.0555(15) 0.0040(14) 0.0215(14) 0.0131(12)
F(23) 0.0521(14) 0.0712(15) 0.0848(17) -0.0137(12) -0.0006(12) -0.0430(13)
F(24) 0.0650(17) 0.0782(17) 0.113(2) -0.0309(14) 0.0065(15) -0.0479(16)
N(1) 0.0258(14) 0.0288(13) 0.0292(13) -0.0074(11) -0.0022(11) -0.0050(11)
N(2) 0.0268(14) 0.0289(13) 0.0317(14) -0.0099(11) -0.0042(11) -0.0067(11)
N(3) 0.0293(14) 0.0314(13) 0.0276(13) -0.0108(11) -0.0001(11) -0.0082(11)
N(4) 0.0333(15) 0.0296(13) 0.0258(13) -0.0126(11) 0.0011(11) -0.0049(11)
N(5) 0.0273(14) 0.0294(13) 0.0275(13) -0.0096(11) -0.0042(11) -0.0044(11)
N(6) 0.0317(15) 0.0276(13) 0.0266(13) -0.0104(11) -0.0068(11) 0.0006(10)
N(7) 0.0318(14) 0.0281(13) 0.0261(13) -0.0101(11) -0.0012(11) -0.0058(10)
N(8) 0.0285(14) 0.0280(13) 0.0229(12) -0.0095(11) -0.0014(10) -0.0005(10)
C(1) 0.0373(19) 0.0372(18) 0.0315(17) -0.0119(15) -0.0105(14) 0.0004(14)
C(2) 0.043(2) 0.0375(18) 0.0308(17) -0.0188(15) -0.0045(15) -0.0001(14)
C(3) 0.0271(17) 0.0296(16) 0.0366(17) -0.0075(13) 0.0019(14) -0.0104(14)
C(4) 0.0289(17) 0.0310(16) 0.0344(17) -0.0063(13) -0.0080(13) -0.0012(14)
C(5) 0.0314(17) 0.0286(15) 0.0291(16) -0.0062(13) -0.0034(14) 0.0017(13)
C(6) 0.033(2) 0.052(2) 0.056(2) -0.0185(17) -0.0033(17) 0.0005(18)
C(7) 0.0334(18) 0.0448(19) 0.0331(18) -0.0073(15) -0.0058(15) -0.0057(15)
C(8) 0.0345(19) 0.0405(19) 0.041(2) -0.0029(15) -0.0078(15) 0.0007(16)
C(9) 0.0282(17) 0.0302(16) 0.0447(19) -0.0102(14) 0.0032(15) -0.0040(15)
C(10) 0.044(2) 0.0377(18) 0.0374(19) -0.0104(16) -0.0036(16) -0.0119(15)
C(11) 0.0400(19) 0.0306(16) 0.0343(17) -0.0045(14) -0.0124(15) -0.0049(14)
C(12) 0.052(2) 0.045(2) 0.067(2) 0.0042(18) 0.003(2) -0.016(2)
C(13) 0.044(2) 0.050(2) 0.0293(17) -0.0236(17) 0.0014(15) -0.0126(15)
C(14) 0.047(2) 0.050(2) 0.0392(19) -0.0223(17) -0.0042(16) -0.0174(16)
C(15) 0.0287(17) 0.0268(15) 0.0449(19) -0.0080(13) -0.0055(15) -0.0052(14)
C(16) 0.0303(18) 0.0388(18) 0.0332(17) -0.0100(14) -0.0018(14) -0.0002(14)
C(17) 0.0283(17) 0.0386(17) 0.0247(15) -0.0102(14) -0.0009(13) -0.0031(13)
C(18) 0.040(2) 0.040(2) 0.078(2) -0.0180(17) -0.0091(19) -0.0169(19)
C(19) 0.0321(18) 0.0350(17) 0.0318(17) -0.0095(14) -0.0019(14) 0.0026(14)
C(20) 0.0308(18) 0.0413(18) 0.0308(17) -0.0061(14) 0.0015(14) -0.0040(14)
C(21) 0.0315(18) 0.0320(16) 0.0367(18) -0.0064(14) -0.0086(14) -0.0078(14)
C(22) 0.067(2) 0.0280(17) 0.0349(19) -0.0096(17) 0.0022(18) 0.0000(15)
C(23) 0.057(2) 0.0343(18) 0.0270(17) -0.0134(16) 0.0083(16) -0.0064(14)
C(24) 0.041(2) 0.041(2) 0.062(2) 0.0028(16) -0.0070(18) -0.0190(18)
C(25) 0.0282(17) 0.0288(16) 0.0445(19) -0.0069(13) -0.0056(15) -0.0000(14)
C(26) 0.0352(19) 0.0344(17) 0.0364(18) -0.0133(14) -0.0017(15) -0.0015(14)
C(27) 0.0412(19) 0.0300(16) 0.0281(16) -0.0102(14) -0.0089(14) -0.0039(13)
C(28) 0.0318(19) 0.0401(19) 0.043(2) -0.0014(15) -0.0093(16) 0.0050(16)
C(29) 0.0284(18) 0.0413(19) 0.0408(19) -0.0100(15) -0.0014(15) 0.0008(15)
C(30) 0.061(2) 0.041(2) 0.050(2) -0.0155(18) -0.014(2) 0.0121(18)
C(31) 0.038(2) 0.0362(18) 0.0390(19) -0.0056(15) -0.0055(15) -0.0108(15)
C(32) 0.0354(19) 0.0415(18) 0.0371(18) -0.0076(15) -0.0127(15) -0.0045(15)
C(33) 0.044(2) 0.0338(17) 0.0256(16) -0.0204(15) -0.0063(14) 0.0025(13)
C(34) 0.041(2) 0.0379(18) 0.0360(18) -0.0129(15) -0.0005(15) -0.0119(15)
C(35) 0.0282(17) 0.0360(17) 0.0368(18) -0.0067(14) -0.0039(14) -0.0074(14)
C(36) 0.056(2) 0.055(2) 0.043(2) -0.0236(19) -0.0150(18) -0.0127(18)
C(37) 0.047(2) 0.0311(17) 0.0367(19) -0.0114(15) 0.0128(16) -0.0060(15)
C(38) 0.047(2) 0.0268(17) 0.050(2) -0.0055(15) 0.0143(17) -0.0052(15)
C(39) 0.0320(18) 0.0317(16) 0.0329(17) -0.0125(14) -0.0064(14) 0.0003(14)
C(40) 0.0337(18) 0.0417(18) 0.0256(16) -0.0089(15) 0.0012(14) -0.0001(14)
C(41) 0.0339(18) 0.0324(16) 0.0281(16) -0.0030(14) -0.0013(14) -0.0043(13)
C(42) 0.050(2) 0.0400(19) 0.045(2) -0.0143(17) -0.0092(18) 0.0089(16)
C(43) 0.0305(17) 0.0342(16) 0.0296(16) -0.0129(13) 0.0026(13) -0.0040(13)
C(44) 0.0413(19) 0.0327(16) 0.0274(16) -0.0085(14) -0.0017(14) -0.0077(13)
C(45) 0.0399(19) 0.0204(14) 0.0369(18) -0.0049(13) -0.0129(15) -0.0040(13)
C(46) 0.037(2) 0.0437(19) 0.042(2) -0.0230(16) -0.0045(16) -0.0023(16)
C(47) 0.0367(19) 0.0406(18) 0.0273(16) -0.0174(15) 0.0023(14) -0.0017(14)
C(48) 0.053(2) 0.0336(18) 0.047(2) -0.0095(16) -0.0196(18) -0.0119(16)

loop_
_atom_type_symbol
_atom_type_description
_atom_type_scat_dispersion_real
_atom_type_scat_dispersion_imag
_atom_type_scat_source
C C 0.003 0.002
;
International Tables for Crystallography
(1992, Vol. C, Tables 4.2.6.8 and 6.1.1.4)
;
H H 0.000 0.000
;
International Tables for Crystallography
(1992, Vol. C, Table 6.1.1.4)
;
N N 0.006 0.003
;
International Tables for Crystallography
(1992, Vol. C, Tables 4.2.6.8 and 6.1.1.4)
;
Cu Cu 0.320 1.265
;
International Tables for Crystallography
(1992, Vol. C, Tables 4.2.6.8 and 6.1.1.4)
;
P P 0.102 0.094
;
International Tables for Crystallography
(1992, Vol. C, Tables 4.2.6.8 and 6.1.1.4)
;
F F 0.017 0.010
;
International Tables for Crystallography
(1992, Vol. C, Tables 4.2.6.8 and 6.1.1.4)
;

loop_
_geom_angle_atom_site_label_1
_geom_angle_atom_site_label_2
_geom_angle_atom_site_label_3
_geom_angle
_geom_angle_publ_flag
F(1) Cu(1) F(7) 176.63(6) yes
F(1) Cu(1) N(1) 92.02(8) yes
F(1) Cu(1) N(2) 91.43(8) yes
F(1) Cu(1) N(3) 88.63(8) yes
F(1) Cu(1) N(4) 86.75(7) yes
F(7) Cu(1) N(1) 90.73(8) yes
F(7) Cu(1) N(2) 90.51(8) yes
F(7) Cu(1) N(3) 88.61(8) yes
F(7) Cu(1) N(4) 91.36(7) yes
N(1) Cu(1) N(2) 90.21(10) yes
N(1) Cu(1) N(3) 179.21(9) yes
N(1) Cu(1) N(4) 88.68(10) yes
N(2) Cu(1) N(3) 90.23(10) yes
N(2) Cu(1) N(4) 177.83(9) yes
N(3) Cu(1) N(4) 90.90(10) yes
F(13) Cu(2) F(19) 175.36(6) yes
F(13) Cu(2) N(5) 91.07(7) yes
F(13) Cu(2) N(6) 90.42(8) yes
F(13) Cu(2) N(7) 91.59(7) yes
F(13) Cu(2) N(8) 88.06(8) yes
F(19) Cu(2) N(5) 92.36(7) yes
F(19) Cu(2) N(6) 92.71(8) yes
F(19) Cu(2) N(7) 85.09(7) yes
F(19) Cu(2) N(8) 88.81(8) yes
N(5) Cu(2) N(6) 89.78(10) yes
N(5) Cu(2) N(7) 176.66(9) yes
N(5) Cu(2) N(8) 90.13(10) yes
N(6) Cu(2) N(7) 88.19(10) yes
N(6) Cu(2) N(8) 178.48(9) yes
N(7) Cu(2) N(8) 91.97(10) yes
F(1) P(1) F(2) 179.56(12) yes
F(1) P(1) F(3) 89.90(12) yes
F(1) P(1) F(4) 89.41(12) yes
F(1) P(1) F(5) 89.48(10) yes
F(1) P(1) F(6) 89.54(10) yes
F(2) P(1) F(3) 89.70(13) yes
F(2) P(1) F(4) 90.99(13) yes
F(2) P(1) F(5) 90.35(11) yes
F(2) P(1) F(6) 90.65(11) yes
F(3) P(1) F(4) 179.26(13) yes
F(3) P(1) F(5) 90.73(14) yes
F(3) P(1) F(6) 90.40(15) yes
F(4) P(1) F(5) 89.55(14) yes
F(4) P(1) F(6) 89.31(15) yes
F(5) P(1) F(6) 178.50(14) yes
F(7) P(2) F(8) 178.82(14) yes
F(7) P(2) F(9) 88.38(12) yes
F(7) P(2) F(10) 89.23(11) yes
F(7) P(2) F(11) 87.60(12) yes
F(7) P(2) F(12) 89.26(12) yes
F(8) P(2) F(9) 91.66(17) yes
F(8) P(2) F(10) 90.73(16) yes
F(8) P(2) F(11) 91.22(16) yes
F(8) P(2) F(12) 91.93(16) yes
F(9) P(2) F(10) 177.60(12) yes
F(9) P(2) F(11) 90.23(16) yes
F(9) P(2) F(12) 90.21(16) yes
F(10) P(2) F(11) 89.48(14) yes
F(10) P(2) F(12) 89.95(15) yes
F(11) P(2) F(12) 176.81(15) yes
F(13) P(3) F(14) 179.05(12) yes
F(13) P(3) F(15) 89.31(10) yes
F(13) P(3) F(16) 88.30(10) yes
F(13) P(3) F(17) 88.87(11) yes
F(13) P(3) F(18) 88.99(11) yes
F(14) P(3) F(15) 91.52(11) yes
F(14) P(3) F(16) 90.87(11) yes
F(14) P(3) F(17) 91.56(14) yes
F(14) P(3) F(18) 90.57(13) yes
F(15) P(3) F(16) 177.60(11) yes
F(15) P(3) F(17) 90.31(13) yes
F(15) P(3) F(18) 89.94(12) yes
F(16) P(3) F(17) 89.46(13) yes
F(16) P(3) F(18) 90.20(12) yes
F(17) P(3) F(18) 177.84(12) yes
F(19) P(4) F(20) 179.15(12) yes
F(19) P(4) F(21) 88.74(10) yes
F(19) P(4) F(22) 89.74(11) yes
F(19) P(4) F(23) 89.51(12) yes
F(19) P(4) F(24) 89.53(12) yes
F(20) P(4) F(21) 90.64(11) yes
F(20) P(4) F(22) 90.89(13) yes
F(20) P(4) F(23) 89.92(13) yes
F(20) P(4) F(24) 91.03(14) yes
F(21) P(4) F(22) 178.28(12) yes
F(21) P(4) F(23) 90.36(13) yes
F(21) P(4) F(24) 88.94(14) yes
F(22) P(4) F(23) 90.44(14) yes
F(22) P(4) F(24) 90.23(15) yes
F(23) P(4) F(24) 178.83(14) yes
Cu(1) F(1) P(1) 174.51(12) yes
Cu(1) F(7) P(2) 169.83(10) yes
Cu(2) F(13) P(3) 174.96(11) yes
Cu(2) F(19) P(4) 173.04(10) yes
Cu(1) N(1) C(1) 120.5(2) yes
Cu(1) N(1) C(5) 121.8(2) yes
C(1) N(1) C(5) 117.3(2) yes
Cu(1) N(2) C(7) 120.9(2) yes
Cu(1) N(2) C(11) 121.81(19) yes
C(7) N(2) C(11) 117.3(2) yes
Cu(1) N(3) C(13) 121.2(2) yes
Cu(1) N(3) C(17) 121.6(2) yes
C(13) N(3) C(17) 117.2(3) yes
Cu(1) N(4) C(19) 121.0(2) yes
Cu(1) N(4) C(23) 121.5(2) yes
C(19) N(4) C(23) 117.2(2) yes
Cu(2) N(5) C(25) 122.73(18) yes
Cu(2) N(5) C(29) 120.3(2) yes
C(25) N(5) C(29) 117.0(2) yes
Cu(2) N(6) C(31) 121.6(2) yes
Cu(2) N(6) C(35) 121.0(2) yes
C(31) N(6) C(35) 117.5(3) yes
Cu(2) N(7) C(37) 121.6(2) yes
Cu(2) N(7) C(41) 121.01(19) yes
C(37) N(7) C(41) 117.1(2) yes
Cu(2) N(8) C(43) 120.7(2) yes
Cu(2) N(8) C(47) 121.9(2) yes
C(43) N(8) C(47) 117.2(3) yes
N(1) C(1) C(2) 122.6(3) yes
C(1) C(2) C(3) 120.2(2) yes
C(2) C(3) C(4) 117.1(3) yes
C(2) C(3) C(6) 121.9(2) yes
C(4) C(3) C(6) 121.0(2) yes
C(3) C(4) C(5) 119.7(2) yes
N(1) C(5) C(4) 123.0(2) yes
N(2) C(7) C(8) 122.7(3) yes
C(7) C(8) C(9) 120.4(3) yes
C(8) C(9) C(10) 116.7(2) yes
C(8) C(9) C(12) 122.1(2) yes
C(10) C(9) C(12) 121.2(3) yes
C(9) C(10) C(11) 120.2(3) yes
N(2) C(11) C(10) 122.7(2) yes
N(3) C(13) C(14) 122.8(3) yes
C(13) C(14) C(15) 120.4(3) yes
C(14) C(15) C(16) 116.4(3) yes
C(14) C(15) C(18) 121.8(3) yes
C(16) C(15) C(18) 121.8(3) yes
C(15) C(16) C(17) 120.4(2) yes
N(3) C(17) C(16) 122.7(3) yes
N(4) C(19) C(20) 123.1(2) yes
C(19) C(20) C(21) 120.1(2) yes
C(20) C(21) C(22) 116.2(2) yes
C(20) C(21) C(24) 121.3(2) yes
C(22) C(21) C(24) 122.5(2) yes
C(21) C(22) C(23) 121.1(2) yes
N(4) C(23) C(22) 122.2(2) yes
N(5) C(25) C(26) 123.0(2) yes
C(25) C(26) C(27) 120.0(3) yes
C(26) C(27) C(28) 116.8(2) yes
C(26) C(27) C(30) 121.4(3) yes
C(28) C(27) C(30) 121.8(2) yes
C(27) C(28) C(29) 120.5(2) yes
N(5) C(29) C(28) 122.7(3) yes
N(6) C(31) C(32) 122.9(2) yes
C(31) C(32) C(33) 119.8(3) yes
C(32) C(33) C(34) 117.0(3) yes
C(32) C(33) C(36) 121.2(3) yes
C(34) C(33) C(36) 121.7(2) yes
C(33) C(34) C(35) 120.0(2) yes
N(6) C(35) C(34) 122.8(2) yes
N(7) C(37) C(38) 122.8(2) yes
C(37) C(38) C(39) 120.3(2) yes
C(38) C(39) C(40) 116.8(2) yes
C(38) C(39) C(42) 121.8(2) yes
C(40) C(39) C(42) 121.4(2) yes
C(39) C(40) C(41) 120.0(2) yes
N(7) C(41) C(40) 122.9(2) yes
N(8) C(43) C(44) 122.8(3) yes
C(43) C(44) C(45) 120.3(2) yes
C(44) C(45) C(46) 116.3(3) yes
C(44) C(45) C(48) 121.8(2) yes
C(46) C(45) C(48) 121.9(3) yes
C(45) C(46) C(47) 120.8(3) yes
N(8) C(47) C(46) 122.5(2) yes
N(1) C(1) H(1) 118.5 no
C(2) C(1) H(1) 118.9 no
C(1) C(2) H(2) 120.0 no
C(3) C(2) H(2) 119.8 no
C(3) C(4) H(3) 120.1 no
C(5) C(4) H(3) 120.2 no
N(1) C(5) H(4) 118.3 no
C(4) C(5) H(4) 118.7 no
C(3) C(6) H(5) 109.3 no
C(3) C(6) H(6) 109.6 no
C(3) C(6) H(7) 109.5 no
H(5) C(6) H(6) 109.5 no
H(5) C(6) H(7) 109.5 no
H(6) C(6) H(7) 109.5 no
N(2) C(7) H(8) 118.6 no
C(8) C(7) H(8) 118.7 no
C(7) C(8) H(9) 120.1 no
C(9) C(8) H(9) 119.5 no
C(9) C(10) H(10) 119.7 no
C(11) C(10) H(10) 120.0 no
N(2) C(11) H(11) 118.5 no
C(10) C(11) H(11) 118.8 no
C(9) C(12) H(12) 109.7 no
C(9) C(12) H(13) 109.3 no
C(9) C(12) H(14) 109.4 no
H(12) C(12) H(13) 109.5 no
H(12) C(12) H(14) 109.5 no
H(13) C(12) H(14) 109.5 no
N(3) C(13) H(15) 118.5 no
C(14) C(13) H(15) 118.7 no
C(13) C(14) H(16) 119.7 no
C(15) C(14) H(16) 119.8 no
C(15) C(16) H(17) 119.7 no
C(17) C(16) H(17) 119.9 no
N(3) C(17) H(18) 118.5 no
C(16) C(17) H(18) 118.9 no
C(15) C(18) H(19) 109.7 no
C(15) C(18) H(20) 109.3 no
C(15) C(18) H(21) 109.4 no
H(19) C(18) H(20) 109.5 no
H(19) C(18) H(21) 109.5 no
H(20) C(18) H(21) 109.5 no
N(4) C(19) H(22) 118.2 no
C(20) C(19) H(22) 118.6 no
C(19) C(20) H(23) 120.1 no
C(21) C(20) H(23) 119.7 no
C(21) C(22) H(24) 119.3 no
C(23) C(22) H(24) 119.6 no
N(4) C(23) H(25) 118.7 no
C(22) C(23) H(25) 119.1 no
C(21) C(24) H(26) 109.4 no
C(21) C(24) H(27) 109.8 no
C(21) C(24) H(28) 109.2 no
H(26) C(24) H(27) 109.5 no
H(26) C(24) H(28) 109.5 no
H(27) C(24) H(28) 109.5 no
N(5) C(25) H(29) 118.4 no
C(26) C(25) H(29) 118.6 no
C(25) C(26) H(30) 120.1 no
C(27) C(26) H(30) 119.9 no
C(27) C(28) H(31) 119.5 no
C(29) C(28) H(31) 120.0 no
N(5) C(29) H(32) 118.7 no
C(28) C(29) H(32) 118.7 no
C(27) C(30) H(33) 109.3 no
C(27) C(30) H(34) 109.6 no
C(27) C(30) H(35) 109.5 no
H(33) C(30) H(34) 109.5 no
H(33) C(30) H(35) 109.5 no
H(34) C(30) H(35) 109.5 no
N(6) C(31) H(36) 118.3 no
C(32) C(31) H(36) 118.8 no
C(31) C(32) H(37) 120.2 no
C(33) C(32) H(37) 120.0 no
C(33) C(34) H(38) 119.9 no
C(35) C(34) H(38) 120.1 no
N(6) C(35) H(39) 118.4 no
C(34) C(35) H(39) 118.8 no
C(33) C(36) H(40) 109.4 no
C(33) C(36) H(41) 109.2 no
C(33) C(36) H(42) 109.8 no
H(40) C(36) H(41) 109.5 no
H(40) C(36) H(42) 109.5 no
H(41) C(36) H(42) 109.5 no
N(7) C(37) H(43) 118.5 no
C(38) C(37) H(43) 118.7 no
C(37) C(38) H(44) 120.1 no
C(39) C(38) H(44) 119.6 no
C(39) C(40) H(45) 119.8 no
C(41) C(40) H(45) 120.2 no
N(7) C(41) H(46) 118.5 no
C(40) C(41) H(46) 118.6 no
C(39) C(42) H(47) 109.3 no
C(39) C(42) H(48) 109.4 no
C(39) C(42) H(49) 109.7 no
H(47) C(42) H(48) 109.5 no
H(47) C(42) H(49) 109.5 no
H(48) C(42) H(49) 109.5 no
N(8) C(43) H(50) 118.4 no
C(44) C(43) H(50) 118.8 no
C(43) C(44) H(51) 120.0 no
C(45) C(44) H(51) 119.7 no
C(45) C(46) H(52) 119.5 no
C(47) C(46) H(52) 119.7 no
N(8) C(47) H(53) 118.6 no
C(46) C(47) H(53) 118.9 no
C(45) C(48) H(54) 109.7 no
C(45) C(48) H(55) 109.4 no
C(45) C(48) H(56) 109.3 no
H(54) C(48) H(55) 109.5 no
H(54) C(48) H(56) 109.5 no
H(55) C(48) H(56) 109.5 no

loop_
_geom_bond_atom_site_label_1
_geom_bond_atom_site_label_2
_geom_bond_distance
_geom_bond_publ_flag
Cu(1) F(1) 2.5868(17) yes
Cu(1) F(7) 2.5280(16) yes
Cu(1) N(1) 2.013(2) yes
Cu(1) N(2) 2.013(2) yes
Cu(1) N(3) 2.002(2) yes
Cu(1) N(4) 2.017(2) yes
Cu(2) F(13) 2.4781(17) yes
Cu(2) F(19) 2.6292(18) yes
Cu(2) N(5) 2.010(2) yes
Cu(2) N(6) 2.024(2) yes
Cu(2) N(7) 2.018(2) yes
Cu(2) N(8) 2.011(2) yes
P(1) F(1) 1.6323(18) yes
P(1) F(2) 1.598(2) yes
P(1) F(3) 1.570(3) yes
P(1) F(4) 1.581(3) yes
P(1) F(5) 1.575(2) yes
P(1) F(6) 1.571(2) yes
P(2) F(7) 1.6224(18) yes
P(2) F(8) 1.572(2) yes
P(2) F(9) 1.588(3) yes
P(2) F(10) 1.580(2) yes
P(2) F(11) 1.590(2) yes
P(2) F(12) 1.564(2) yes
P(3) F(13) 1.6268(18) yes
P(3) F(14) 1.581(2) yes
P(3) F(15) 1.582(2) yes
P(3) F(16) 1.591(2) yes
P(3) F(17) 1.589(3) yes
P(3) F(18) 1.583(2) yes
P(4) F(19) 1.6304(19) yes
P(4) F(20) 1.587(2) yes
P(4) F(21) 1.579(2) yes
P(4) F(22) 1.578(2) yes
P(4) F(23) 1.579(3) yes
P(4) F(24) 1.585(3) yes
N(1) C(1) 1.339(4) yes
N(1) C(5) 1.342(4) yes
N(2) C(7) 1.341(3) yes
N(2) C(11) 1.338(4) yes
N(3) C(13) 1.346(4) yes
N(3) C(17) 1.342(3) yes
N(4) C(19) 1.338(3) yes
N(4) C(23) 1.340(3) yes
N(5) C(25) 1.337(4) yes
N(5) C(29) 1.342(3) yes
N(6) C(31) 1.331(4) yes
N(6) C(35) 1.342(3) yes
N(7) C(37) 1.331(3) yes
N(7) C(41) 1.344(3) yes
N(8) C(43) 1.343(3) yes
N(8) C(47) 1.340(4) yes
C(1) C(2) 1.380(5) yes
C(2) C(3) 1.382(4) yes
C(3) C(4) 1.387(4) yes
C(3) C(6) 1.503(5) yes
C(4) C(5) 1.378(5) yes
C(7) C(8) 1.369(4) yes
C(8) C(9) 1.381(5) yes
C(9) C(10) 1.380(4) yes
C(9) C(12) 1.509(4) yes
C(10) C(11) 1.373(4) yes
C(13) C(14) 1.367(5) yes
C(14) C(15) 1.386(4) yes
C(15) C(16) 1.389(5) yes
C(15) C(18) 1.503(5) yes
C(16) C(17) 1.372(5) yes
C(19) C(20) 1.377(4) yes
C(20) C(21) 1.386(4) yes
C(21) C(22) 1.377(4) yes
C(21) C(24) 1.508(4) yes
C(22) C(23) 1.380(4) yes
C(25) C(26) 1.379(4) yes
C(26) C(27) 1.386(4) yes
C(27) C(28) 1.372(4) yes
C(27) C(30) 1.503(4) yes
C(28) C(29) 1.381(4) yes
C(31) C(32) 1.386(5) yes
C(32) C(33) 1.385(4) yes
C(33) C(34) 1.384(4) yes
C(33) C(36) 1.506(5) yes
C(34) C(35) 1.378(5) yes
C(37) C(38) 1.381(4) yes
C(38) C(39) 1.377(4) yes
C(39) C(40) 1.382(4) yes
C(39) C(42) 1.497(4) yes
C(40) C(41) 1.374(4) yes
C(43) C(44) 1.374(5) yes
C(44) C(45) 1.383(5) yes
C(45) C(46) 1.386(4) yes
C(45) C(48) 1.500(5) yes
C(46) C(47) 1.371(5) yes
C(1) H(1) 0.950 no
C(2) H(2) 0.950 no
C(4) H(3) 0.950 no
C(5) H(4) 0.950 no
C(6) H(5) 0.950 no
C(6) H(6) 0.950 no
C(6) H(7) 0.950 no
C(7) H(8) 0.950 no
C(8) H(9) 0.950 no
C(10) H(10) 0.950 no
C(11) H(11) 0.950 no
C(12) H(12) 0.950 no
C(12) H(13) 0.950 no
C(12) H(14) 0.950 no
C(13) H(15) 0.950 no
C(14) H(16) 0.950 no
C(16) H(17) 0.950 no
C(17) H(18) 0.950 no
C(18) H(19) 0.950 no
C(18) H(20) 0.950 no
C(18) H(21) 0.950 no
C(19) H(22) 0.950 no
C(20) H(23) 0.950 no
C(22) H(24) 0.950 no
C(23) H(25) 0.950 no
C(24) H(26) 0.950 no
C(24) H(27) 0.950 no
C(24) H(28) 0.950 no
C(25) H(29) 0.950 no
C(26) H(30) 0.950 no
C(28) H(31) 0.950 no
C(29) H(32) 0.950 no
C(30) H(33) 0.950 no
C(30) H(34) 0.950 no
C(30) H(35) 0.950 no
C(31) H(36) 0.950 no
C(32) H(37) 0.950 no
C(34) H(38) 0.950 no
C(35) H(39) 0.950 no
C(36) H(40) 0.950 no
C(36) H(41) 0.950 no
C(36) H(42) 0.950 no
C(37) H(43) 0.950 no
C(38) H(44) 0.950 no
C(40) H(45) 0.950 no
C(41) H(46) 0.950 no
C(42) H(47) 0.950 no
C(42) H(48) 0.950 no
C(42) H(49) 0.950 no
C(43) H(50) 0.950 no
C(44) H(51) 0.950 no
C(46) H(52) 0.950 no
C(47) H(53) 0.950 no
C(48) H(54) 0.950 no
C(48) H(55) 0.950 no
C(48) H(56) 0.950 no

loop_
_geom_contact_atom_site_label_1
_geom_contact_atom_site_label_2
_geom_contact_distance
_geom_contact_site_symmetry_2
F(2) C(14) 3.323(4) 2_766
F(2) C(18) 3.567(4) 2_766
F(2) C(20) 3.528(3) 2_666
F(2) C(24) 3.596(4) 2_666
F(2) C(28) 3.562(3) 2_766
F(4) F(4) 3.437(4) 2_766
F(5) C(28) 3.518(4) 2_766
F(5) C(30) 3.534(5) 2_766
F(5) C(48) 3.413(4) 1_545
F(6) C(20) 3.308(4) 2_666
F(8) C(4) 3.459(5) 2_665
F(8) C(6) 3.318(4) 2_665
F(9) C(4) 3.459(4) 2_665
F(10) C(10) 3.402(4) 2_765
F(10) C(34) 3.335(3) .
F(11) C(36) 3.491(4) .
F(11) C(42) 3.360(4) 2_675
F(12) F(12) 3.228(3) 2_765
F(12) C(10) 3.443(4) 2_765
F(12) C(11) 3.392(4) 2_765
F(12) C(16) 3.547(4) 2_765
F(12) C(17) 3.223(4) 2_765
F(14) C(46) 3.512(4) 1_455
F(15) F(15) 3.139(2) 2_676
F(15) C(25) 3.386(4) 2_676
F(15) C(26) 3.376(4) 2_676
F(15) C(43) 3.190(3) 2_676
F(15) C(44) 3.404(4) 2_676
F(16) C(6) 3.450(4) 1_565
F(16) C(8) 3.422(3) 1_465
F(16) C(12) 3.522(5) 1_465
F(17) F(24) 3.569(4) 1_455
F(17) C(44) 3.557(3) 2_676
F(18) C(2) 3.287(4) 1_565
F(18) C(26) 3.368(3) 2_676
F(20) C(32) 3.383(4) 1_655
F(20) C(36) 3.362(4) 1_655
F(20) C(40) 3.556(4) 2_775
F(21) C(18) 3.365(4) .
F(21) C(24) 3.269(4) 1_655
F(22) C(40) 3.406(4) 2_775
F(23) C(40) 3.524(3) 2_775
F(24) F(17) 3.569(4) 1_655
F(24) C(12) 3.515(4) 1_565
C(2) F(18) 3.287(4) 1_545
C(4) F(8) 3.459(5) 2_665
C(4) F(9) 3.459(4) 2_665
C(4) C(18) 3.497(4) 1_455
C(6) F(8) 3.318(4) 2_665
C(6) F(16) 3.450(4) 1_545
C(6) C(7) 3.599(5) 1_455
C(6) C(8) 3.554(5) 1_455
C(7) C(6) 3.599(5) 1_655
C(8) F(16) 3.422(3) 1_645
C(8) C(6) 3.554(5) 1_655
C(10) F(10) 3.402(4) 2_765
C(10) F(12) 3.443(4) 2_765
C(10) C(39) 3.544(5) 1_545
C(11) F(12) 3.392(4) 2_765
C(12) F(16) 3.522(5) 1_645
C(12) F(24) 3.515(4) 1_545
C(14) F(2) 3.323(4) 2_766
C(16) F(12) 3.547(4) 2_765
C(17) F(12) 3.223(4) 2_765
C(18) F(2) 3.567(4) 2_766
C(18) F(21) 3.365(4) .
C(18) C(4) 3.497(4) 1_655
C(20) F(2) 3.528(3) 2_666
C(20) F(6) 3.308(4) 2_666
C(21) C(26) 3.433(5) .
C(24) F(2) 3.596(4) 2_666
C(24) F(21) 3.269(4) 1_455
C(24) C(26) 3.522(5) .
C(25) F(15) 3.386(4) 2_676
C(26) F(15) 3.376(4) 2_676
C(26) F(18) 3.368(3) 2_676
C(26) C(21) 3.433(5) .
C(26) C(24) 3.522(5) .
C(28) F(2) 3.562(3) 2_766
C(28) F(5) 3.518(4) 2_766
C(29) C(48) 3.551(5) 2_776
C(30) F(5) 3.534(5) 2_766
C(32) F(20) 3.383(4) 1_455
C(34) F(10) 3.335(3) .
C(36) F(11) 3.491(4) .
C(36) F(20) 3.362(4) 1_455
C(39) C(10) 3.544(5) 1_565
C(40) F(20) 3.556(4) 2_775
C(40) F(22) 3.406(4) 2_775
C(40) F(23) 3.524(3) 2_775
C(42) F(11) 3.360(4) 2_675
C(43) F(15) 3.190(3) 2_676
C(44) F(15) 3.404(4) 2_676
C(44) F(17) 3.557(3) 2_676
C(46) F(14) 3.512(4) 1_655
C(48) F(5) 3.413(4) 1_565
C(48) C(29) 3.551(5) 2_776
P(1) H(16) 3.454 2_766
P(1) H(23) 3.293 2_666
P(1) H(31) 3.566 2_766
P(1) H(54) 3.319 1_545
P(3) H(9) 3.527 1_465
P(4) H(19) 3.359 .
P(4) H(26) 3.488 1_655
P(4) H(45) 3.286 2_775
F(2) H(16) 2.430 2_766
F(2) H(21) 2.886 2_766
F(2) H(23) 2.873 2_666
F(2) H(26) 3.234 2_666
F(2) H(28) 3.258 2_666
F(2) H(31) 2.642 2_766
F(2) H(54) 2.776 1_545
F(3) H(23) 2.824 2_666
F(3) H(28) 3.069 2_666
F(3) H(54) 2.820 1_545
F(4) H(16) 2.781 2_766
F(4) H(31) 3.447 2_766
F(4) H(34) 2.867 .
F(4) H(34) 3.138 2_766
F(5) H(31) 2.887 2_766
F(5) H(33) 3.081 2_766
F(5) H(34) 3.307 2_766
F(5) H(54) 2.619 1_545
F(5) H(55) 3.497 1_545
F(6) H(22) 3.535 2_666
F(6) H(23) 2.471 2_666
F(6) H(35) 3.489 .
F(8) H(3) 2.914 2_665
F(8) H(5) 2.783 2_665
F(8) H(6) 3.189 2_665
F(8) H(12) 3.306 2_765
F(8) H(41) 3.239 .
F(8) H(44) 3.479 2_675
F(9) H(3) 2.607 2_665
F(9) H(17) 3.002 2_765
F(9) H(49) 2.949 1_545
F(10) H(10) 3.029 2_765
F(10) H(12) 3.362 2_765
F(10) H(38) 2.498 .
F(10) H(40) 3.590 .
F(10) H(41) 3.292 .
F(11) H(40) 2.810 .
F(11) H(41) 3.368 .
F(11) H(47) 2.528 2_675
F(11) H(49) 3.425 2_675
F(12) H(10) 3.506 2_765
F(12) H(11) 3.426 2_765
F(12) H(17) 3.201 2_765
F(12) H(18) 2.537 2_765
F(14) H(7) 3.382 1_565
F(14) H(9) 2.713 1_465
F(14) H(33) 3.215 2_676
F(14) H(52) 2.611 1_455
F(14) H(55) 2.925 1_455
F(15) H(29) 3.397 2_676
F(15) H(30) 3.366 2_676
F(15) H(50) 2.511 2_676
F(15) H(51) 2.963 2_676
F(16) H(5) 2.724 1_565
F(16) H(7) 3.383 1_565
F(16) H(9) 2.669 1_465
F(16) H(12) 3.267 1_465
F(16) H(14) 3.091 1_465
F(17) H(14) 3.523 1_465
F(17) H(27) 3.146 .
F(17) H(51) 2.751 2_676
F(17) H(52) 3.098 1_455
F(18) H(2) 2.493 1_565
F(18) H(5) 3.400 1_565
F(18) H(7) 3.160 1_565
F(18) H(30) 2.947 2_676
F(18) H(33) 3.284 2_676
F(20) H(19) 2.895 .
F(20) H(26) 3.201 1_655
F(20) H(37) 2.881 1_655
F(20) H(40) 2.858 1_655
F(20) H(42) 3.241 1_655
F(20) H(45) 2.911 2_775
F(20) H(47) 3.397 2_775
F(20) H(48) 3.515 2_775
F(21) H(19) 2.462 .
F(21) H(26) 2.349 1_655
F(21) H(27) 3.519 1_655
F(21) H(56) 3.348 2_776
F(22) H(13) 3.159 1_565
F(22) H(14) 3.474 1_565
F(22) H(37) 3.422 1_655
F(22) H(45) 2.641 2_775
F(22) H(46) 3.444 2_775
F(23) H(19) 3.003 .
F(23) H(45) 2.595 2_775
F(23) H(48) 3.196 2_775
F(24) H(13) 3.483 1_565
F(24) H(14) 2.733 1_565
F(24) H(26) 3.227 1_655
F(24) H(27) 3.441 1_655
F(24) H(37) 3.021 1_655
N(1) H(44) 3.286 1_545
N(3) H(6) 3.331 1_655
N(6) H(24) 3.343 .
N(8) H(55) 3.552 2_776
N(8) H(56) 3.542 2_776
C(1) H(44) 3.153 1_545
C(2) H(43) 3.234 1_545
C(2) H(44) 2.955 1_545
C(3) H(44) 2.836 1_545
C(4) H(17) 3.590 1_455
C(4) H(20) 2.898 1_455
C(4) H(21) 3.529 1_455
C(4) H(44) 2.879 1_545
C(5) H(20) 3.089 1_455
C(5) H(44) 3.120 1_545
C(5) H(49) 3.536 1_545
C(6) H(8) 3.478 1_455
C(6) H(9) 3.423 1_455
C(6) H(33) 3.252 2_666
C(7) H(5) 3.427 1_655
C(7) H(6) 3.251 1_655
C(7) H(7) 3.540 1_655
C(8) H(5) 3.044 1_655
C(8) H(6) 3.497 1_655
C(8) H(7) 3.572 1_655
C(8) H(52) 3.215 1_545
C(10) H(48) 3.384 1_545
C(11) H(49) 3.273 1_545
C(12) H(38) 3.385 2_765
C(12) H(41) 3.342 2_765
C(13) H(6) 3.409 1_655
C(13) H(34) 3.526 .
C(14) H(6) 3.330 1_655
C(14) H(31) 3.153 .
C(15) H(3) 3.314 1_655
C(15) H(6) 3.161 1_655
C(16) H(3) 3.078 1_655
C(16) H(6) 3.008 1_655
C(16) H(48) 3.340 2_775
C(17) H(6) 3.082 1_655
C(18) H(3) 3.318 1_655
C(18) H(26) 3.469 1_655
C(19) H(21) 3.468 1_455
C(19) H(35) 3.591 .
C(20) H(21) 3.041 1_455
C(20) H(30) 3.498 .
C(20) H(35) 3.360 .
C(21) H(19) 3.594 1_455
C(21) H(21) 3.244 1_455
C(21) H(30) 3.253 .
C(24) H(29) 3.305 .
C(24) H(30) 3.125 .
C(24) H(51) 3.367 2_676
C(25) H(27) 3.070 .
C(26) H(27) 3.305 .
C(26) H(28) 3.293 .
C(28) H(16) 3.404 .
C(28) H(54) 3.324 2_776
C(28) H(55) 3.239 2_776
C(29) H(54) 3.514 2_776
C(29) H(55) 3.140 2_776
C(29) H(56) 3.430 2_776
C(30) H(2) 3.459 2_666
C(30) H(7) 3.180 2_666
C(30) H(15) 3.577 .
C(31) H(24) 3.336 .
C(31) H(42) 3.306 2_675
C(32) H(24) 3.138 .
C(32) H(42) 3.238 2_675
C(33) H(24) 2.923 .
C(34) H(12) 3.488 2_765
C(34) H(13) 3.578 2_765
C(34) H(24) 2.883 .
C(34) H(25) 3.393 .
C(35) H(24) 3.091 .
C(36) H(12) 3.323 2_765
C(36) H(47) 3.311 2_675
C(39) H(10) 3.289 1_565
C(39) H(40) 3.191 2_675
C(39) H(42) 3.365 2_675
C(40) H(10) 3.357 1_565
C(40) H(13) 3.573 1_565
C(40) H(40) 3.437 2_675
C(40) H(42) 3.136 2_675
C(41) H(42) 3.352 2_675
C(42) H(10) 3.263 1_565
C(42) H(11) 3.265 1_565
C(42) H(17) 3.213 2_775
C(42) H(20) 3.543 2_775
C(42) H(40) 3.198 2_675
C(43) H(55) 3.234 2_776
C(44) H(28) 3.428 2_676
C(44) H(55) 3.168 2_776
C(45) H(55) 3.433 2_776
C(45) H(56) 3.423 2_776
C(46) H(9) 3.312 1_565
C(46) H(56) 3.160 2_776
C(47) H(56) 3.229 2_776
C(48) H(28) 3.517 2_676
C(48) H(31) 3.509 2_776
C(48) H(32) 3.345 2_776
H(2) F(18) 2.493 1_545
H(2) C(30) 3.459 2_666
H(2) H(30) 3.508 2_666
H(2) H(33) 3.082 2_666
H(2) H(35) 2.973 2_666
H(2) H(43) 3.068 1_545
H(2) H(44) 3.452 1_545
H(3) F(8) 2.914 2_665
H(3) F(9) 2.607 2_665
H(3) C(15) 3.314 1_455
H(3) C(16) 3.078 1_455
H(3) C(18) 3.318 1_455
H(3) H(17) 2.789 1_455
H(3) H(20) 2.667 1_455
H(3) H(21) 3.600 1_455
H(3) H(44) 3.314 1_545
H(4) H(20) 2.965 1_455
H(4) H(49) 3.456 1_545
H(5) F(8) 2.783 2_665
H(5) F(16) 2.724 1_545
H(5) F(18) 3.400 1_545
H(5) C(7) 3.427 1_455
H(5) C(8) 3.044 1_455
H(5) H(8) 3.506 1_455
H(5) H(9) 2.876 1_455
H(5) H(44) 3.291 1_545
H(6) F(8) 3.189 2_665
H(6) N(3) 3.331 1_455
H(6) C(7) 3.251 1_455
H(6) C(8) 3.497 1_455
H(6) C(13) 3.409 1_455
H(6) C(14) 3.330 1_455
H(6) C(15) 3.161 1_455
H(6) C(16) 3.008 1_455
H(6) C(17) 3.082 1_455
H(6) H(8) 3.174 1_455
H(6) H(17) 3.405 1_455
H(6) H(18) 3.497 1_455
H(7) F(14) 3.382 1_545
H(7) F(16) 3.383 1_545
H(7) F(18) 3.160 1_545
H(7) C(7) 3.540 1_455
H(7) C(8) 3.572 1_455
H(7) C(30) 3.180 2_666
H(7) H(8) 3.195 1_455
H(7) H(9) 3.280 1_455
H(7) H(33) 2.317 2_666
H(7) H(35) 3.319 2_666
H(8) C(6) 3.478 1_655
H(8) H(5) 3.506 1_655
H(8) H(6) 3.174 1_655
H(8) H(7) 3.195 1_655
H(9) P(3) 3.527 1_645
H(9) F(14) 2.713 1_645
H(9) F(16) 2.669 1_645
H(9) C(6) 3.423 1_655
H(9) C(46) 3.312 1_545
H(9) H(5) 2.876 1_655
H(9) H(7) 3.280 1_655
H(9) H(52) 2.574 1_545
H(9) H(53) 3.456 1_545
H(10) F(10) 3.029 2_765
H(10) F(12) 3.506 2_765
H(10) C(39) 3.289 1_545
H(10) C(40) 3.357 1_545
H(10) C(42) 3.263 1_545
H(10) H(38) 3.553 2_765
H(10) H(45) 3.265 1_545
H(10) H(48) 2.745 1_545
H(10) H(49) 3.335 1_545
H(11) F(12) 3.426 2_765
H(11) C(42) 3.265 1_545
H(11) H(48) 3.191 1_545
H(11) H(49) 2.675 1_545
H(12) F(8) 3.306 2_765
H(12) F(10) 3.362 2_765
H(12) F(16) 3.267 1_645
H(12) C(34) 3.488 2_765
H(12) C(36) 3.323 2_765
H(12) H(37) 3.450 1_645
H(12) H(38) 2.900 2_765
H(12) H(41) 2.428 2_765
H(13) F(22) 3.159 1_545
H(13) F(24) 3.483 1_545
H(13) C(34) 3.578 2_765
H(13) C(40) 3.573 1_545
H(13) H(38) 3.015 2_765
H(13) H(41) 3.594 2_765
H(13) H(45) 3.401 1_545
H(14) F(16) 3.091 1_645
H(14) F(17) 3.523 1_645
H(14) F(22) 3.474 1_545
H(14) F(24) 2.733 1_545
H(14) H(36) 3.588 1_645
H(14) H(37) 3.340 1_645
H(14) H(52) 3.552 1_545
H(14) H(53) 3.009 1_545
H(15) C(30) 3.577 .
H(15) H(31) 3.501 .
H(15) H(34) 2.785 .
H(16) P(1) 3.454 2_766
H(16) F(2) 2.430 2_766
H(16) F(4) 2.781 2_766
H(16) C(28) 3.404 .
H(16) H(31) 2.616 .
H(16) H(34) 3.353 .
H(17) F(9) 3.002 2_765
H(17) F(12) 3.201 2_765
H(17) C(4) 3.590 1_655
H(17) C(42) 3.213 2_775
H(17) H(3) 2.789 1_655
H(17) H(6) 3.405 1_655
H(17) H(47) 3.478 2_775
H(17) H(48) 2.558 2_775
H(17) H(49) 3.161 2_775
H(18) F(12) 2.537 2_765
H(18) H(6) 3.497 1_655
H(19) P(4) 3.359 .
H(19) F(20) 2.895 .
H(19) F(21) 2.462 .
H(19) F(23) 3.003 .
H(19) C(21) 3.594 1_655
H(19) H(26) 2.888 1_655
H(19) H(48) 3.429 2_775
H(20) C(4) 2.898 1_655
H(20) C(5) 3.089 1_655
H(20) C(42) 3.543 2_775
H(20) H(3) 2.667 1_655
H(20) H(4) 2.965 1_655
H(20) H(47) 3.116 2_775
H(20) H(48) 3.200 2_775
H(21) F(2) 2.886 2_766
H(21) C(4) 3.529 1_655
H(21) C(19) 3.468 1_655
H(21) C(20) 3.041 1_655
H(21) C(21) 3.244 1_655
H(21) H(3) 3.600 1_655
H(21) H(23) 3.163 1_655
H(21) H(26) 3.181 1_655
H(22) F(6) 3.535 2_666
H(23) P(1) 3.293 2_666
H(23) F(2) 2.873 2_666
H(23) F(3) 2.824 2_666
H(23) F(6) 2.471 2_666
H(23) H(21) 3.163 1_455
H(23) H(30) 3.456 .
H(23) H(35) 3.255 .
H(24) N(6) 3.343 .
H(24) C(31) 3.336 .
H(24) C(32) 3.138 .
H(24) C(33) 2.923 .
H(24) C(34) 2.883 .
H(24) C(35) 3.091 .
H(24) H(38) 3.286 .
H(24) H(39) 3.589 .
H(24) H(40) 3.309 .
H(25) C(34) 3.393 .
H(25) H(38) 3.124 .
H(26) P(4) 3.488 1_455
H(26) F(2) 3.234 2_666
H(26) F(20) 3.201 1_455
H(26) F(21) 2.349 1_455
H(26) F(24) 3.227 1_455
H(26) C(18) 3.469 1_455
H(26) H(19) 2.888 1_455
H(26) H(21) 3.181 1_455
H(26) H(54) 3.348 2_676
H(26) H(56) 3.257 2_676
H(27) F(17) 3.146 .
H(27) F(21) 3.519 1_455
H(27) F(24) 3.441 1_455
H(27) C(25) 3.070 .
H(27) C(26) 3.305 .
H(27) H(29) 2.598 .
H(27) H(30) 3.073 .
H(27) H(51) 3.160 2_676
H(28) F(2) 3.258 2_666
H(28) F(3) 3.069 2_666
H(28) C(26) 3.293 .
H(28) C(44) 3.428 2_676
H(28) C(48) 3.517 2_676
H(28) H(29) 3.324 .
H(28) H(30) 2.671 .
H(28) H(51) 2.811 2_676
H(28) H(54) 3.092 2_676
H(28) H(56) 3.289 2_676
H(29) F(15) 3.397 2_676
H(29) C(24) 3.305 .
H(29) H(27) 2.598 .
H(29) H(28) 3.324 .
H(29) H(51) 3.444 2_676
H(30) F(15) 3.366 2_676
H(30) F(18) 2.947 2_676
H(30) C(20) 3.498 .
H(30) C(21) 3.253 .
H(30) C(24) 3.125 .
H(30) H(2) 3.508 2_666
H(30) H(23) 3.456 .
H(30) H(27) 3.073 .
H(30) H(28) 2.671 .
H(30) H(51) 3.585 2_676
H(31) P(1) 3.566 2_766
H(31) F(2) 2.642 2_766
H(31) F(4) 3.447 2_766
H(31) F(5) 2.887 2_766
H(31) C(14) 3.153 .
H(31) C(48) 3.509 2_776
H(31) H(15) 3.501 .
H(31) H(16) 2.616 .
H(31) H(54) 2.961 2_776
H(31) H(55) 3.324 2_776
H(32) C(48) 3.345 2_776
H(32) H(54) 3.309 2_776
H(32) H(55) 3.168 2_776
H(32) H(56) 3.007 2_776
H(33) F(5) 3.081 2_766
H(33) F(14) 3.215 2_676
H(33) F(18) 3.284 2_676
H(33) C(6) 3.252 2_666
H(33) H(2) 3.082 2_666
H(33) H(7) 2.317 2_666
H(34) F(4) 2.867 .
H(34) F(4) 3.138 2_766
H(34) F(5) 3.307 2_766
H(34) C(13) 3.526 .
H(34) H(15) 2.785 .
H(34) H(16) 3.353 .
H(35) F(6) 3.489 .
H(35) C(19) 3.591 .
H(35) C(20) 3.360 .
H(35) H(2) 2.973 2_666
H(35) H(7) 3.319 2_666
H(35) H(23) 3.255 .
H(36) H(14) 3.588 1_465
H(36) H(41) 3.578 2_675
H(36) H(42) 3.467 2_675
H(37) F(20) 2.881 1_455
H(37) F(22) 3.422 1_455
H(37) F(24) 3.021 1_455
H(37) H(12) 3.450 1_465
H(37) H(14) 3.340 1_465
H(37) H(41) 3.469 2_675
H(37) H(42) 3.383 2_675
H(38) F(10) 2.498 .
H(38) C(12) 3.385 2_765
H(38) H(10) 3.553 2_765
H(38) H(12) 2.900 2_765
H(38) H(13) 3.015 2_765
H(38) H(24) 3.286 .
H(38) H(25) 3.124 .
H(39) H(24) 3.589 .
H(40) F(10) 3.590 .
H(40) F(11) 2.810 .
H(40) F(20) 2.858 1_455
H(40) C(39) 3.191 2_675
H(40) C(40) 3.437 2_675
H(40) C(42) 3.198 2_675
H(40) H(24) 3.309 .
H(40) H(45) 3.556 2_675
H(40) H(47) 2.473 2_675
H(41) F(8) 3.239 .
H(41) F(10) 3.292 .
H(41) F(11) 3.368 .
H(41) C(12) 3.342 2_765
H(41) H(12) 2.428 2_765
H(41) H(13) 3.594 2_765
H(41) H(36) 3.578 2_675
H(41) H(37) 3.469 2_675
H(41) H(47) 3.555 2_675
H(42) F(20) 3.241 1_455
H(42) C(31) 3.306 2_675
H(42) C(32) 3.238 2_675
H(42) C(39) 3.365 2_675
H(42) C(40) 3.136 2_675
H(42) C(41) 3.352 2_675
H(42) H(36) 3.467 2_675
H(42) H(37) 3.383 2_675
H(42) H(45) 3.370 2_675
H(42) H(47) 3.538 2_675
H(43) C(2) 3.234 1_565
H(43) H(2) 3.068 1_565
H(44) F(8) 3.479 2_675
H(44) N(1) 3.286 1_565
H(44) C(1) 3.153 1_565
H(44) C(2) 2.955 1_565
H(44) C(3) 2.836 1_565
H(44) C(4) 2.879 1_565
H(44) C(5) 3.120 1_565
H(44) H(2) 3.452 1_565
H(44) H(3) 3.314 1_565
H(44) H(5) 3.291 1_565
H(45) P(4) 3.286 2_775
H(45) F(20) 2.911 2_775
H(45) F(22) 2.641 2_775
H(45) F(23) 2.595 2_775
H(45) H(10) 3.265 1_565
H(45) H(13) 3.401 1_565
H(45) H(40) 3.556 2_675
H(45) H(42) 3.370 2_675
H(46) F(22) 3.444 2_775
H(47) F(11) 2.528 2_675
H(47) F(20) 3.397 2_775
H(47) C(36) 3.311 2_675
H(47) H(17) 3.478 2_775
H(47) H(20) 3.116 2_775
H(47) H(40) 2.473 2_675
H(47) H(41) 3.555 2_675
H(47) H(42) 3.538 2_675
H(48) F(20) 3.515 2_775
H(48) F(23) 3.196 2_775
H(48) C(10) 3.384 1_565
H(48) C(16) 3.340 2_775
H(48) H(10) 2.745 1_565
H(48) H(11) 3.191 1_565
H(48) H(17) 2.558 2_775
H(48) H(19) 3.429 2_775
H(48) H(20) 3.200 2_775
H(49) F(9) 2.949 1_565
H(49) F(11) 3.425 2_675
H(49) C(5) 3.536 1_565
H(49) C(11) 3.273 1_565
H(49) H(4) 3.456 1_565
H(49) H(10) 3.335 1_565
H(49) H(11) 2.675 1_565
H(49) H(17) 3.161 2_775
H(50) F(15) 2.511 2_676
H(50) H(55) 3.569 2_776
H(51) F(15) 2.963 2_676
H(51) F(17) 2.751 2_676
H(51) C(24) 3.367 2_676
H(51) H(27) 3.160 2_676
H(51) H(28) 2.811 2_676
H(51) H(29) 3.444 2_676
H(51) H(30) 3.585 2_676
H(51) H(55) 3.479 2_776
H(52) F(14) 2.611 1_655
H(52) F(17) 3.098 1_655
H(52) C(8) 3.215 1_565
H(52) H(9) 2.574 1_565
H(52) H(14) 3.552 1_565
H(52) H(56) 3.461 2_776
H(53) H(9) 3.456 1_565
H(53) H(14) 3.009 1_565
H(53) H(56) 3.578 2_776
H(54) P(1) 3.319 1_565
H(54) F(2) 2.776 1_565
H(54) F(3) 2.820 1_565
H(54) F(5) 2.619 1_565
H(54) C(28) 3.324 2_776
H(54) C(29) 3.514 2_776
H(54) H(26) 3.348 2_676
H(54) H(28) 3.092 2_676
H(54) H(31) 2.961 2_776
H(54) H(32) 3.309 2_776
H(55) F(5) 3.497 1_565
H(55) F(14) 2.925 1_655
H(55) N(8) 3.552 2_776
H(55) C(28) 3.239 2_776
H(55) C(29) 3.140 2_776
H(55) C(43) 3.234 2_776
H(55) C(44) 3.168 2_776
H(55) C(45) 3.433 2_776
H(55) H(31) 3.324 2_776
H(55) H(32) 3.168 2_776
H(55) H(50) 3.569 2_776
H(55) H(51) 3.479 2_776
H(56) F(21) 3.348 2_776
H(56) N(8) 3.542 2_776
H(56) C(29) 3.430 2_776
H(56) C(45) 3.423 2_776
H(56) C(46) 3.160 2_776
H(56) C(47) 3.229 2_776
H(56) H(26) 3.257 2_676
H(56) H(28) 3.289 2_676
H(56) H(32) 3.007 2_776
H(56) H(52) 3.461 2_776
H(56) H(53) 3.578 2_776
